data_1561640
loop_
_publ_author_name
'Wang, Ru-Bing'
'Ma, Shuanggang'
'Jamieson, Cooper S.'
'Gao, Rong-Mei'
'Liu, Yunbao'
'Li, Yong'
'Wang, Xiaojing'
'Li, Yuhuan'
'Houk, Kendall N.'
'Qu, Jing'
'Yu, Shi-shan'

_publ_section_title
;
 Library construction of stereochemically diverse isomers of
 spirooliganin: their total synthesis and antiviral activity
;
_journal_name_full 'Chemical Science'
_journal_paper_doi 10.1039/D1SC01277K
_journal_year 2021
_chemical_formula_sum 'C21 H30 O3'
_chemical_formula_weight 330.45
_space_group_crystal_system orthorhombic
_space_group_IT_number 61
_space_group_name_Hall '-P 2ac 2ab'
_space_group_name_H-M_alt 'P b c a'
_atom_sites_solution_hydrogens geom
_audit_creation_method SHELXL-2014/7
_audit_update_record
;
2020-06-13 deposited with the CCDC.	2021-04-09 downloaded from the CCDC.
;
_cell_angle_alpha 90
_cell_angle_beta 90
_cell_angle_gamma 90
_cell_formula_units_Z 8
_cell_length_a 7.7751(2)
_cell_length_b 11.2883(2)
_cell_length_c 41.1933(10)
_cell_measurement_temperature 293(2)
_cell_volume 3615.44(14)
_computing_structure_refinement 'SHELXL-2014/7 (Sheldrick, 2014)'
_diffrn_ambient_temperature 293(2)
_diffrn_measured_fraction_theta_full 0.996
_diffrn_measured_fraction_theta_max 0.961
_diffrn_radiation_type CuK\a
_diffrn_radiation_wavelength 1.54184
_diffrn_reflns_av_R_equivalents 0.0396
_diffrn_reflns_av_unetI/netI 0.0313
_diffrn_reflns_Laue_measured_fraction_full 0.996
_diffrn_reflns_Laue_measured_fraction_max 0.961
_diffrn_reflns_limit_h_max 9
_diffrn_reflns_limit_h_min -9
_diffrn_reflns_limit_k_max 14
_diffrn_reflns_limit_k_min -12
_diffrn_reflns_limit_l_max 19
_diffrn_reflns_limit_l_min -50
_diffrn_reflns_number 13385
_diffrn_reflns_point_group_measured_fraction_full 0.996
_diffrn_reflns_point_group_measured_fraction_max 0.961
_diffrn_reflns_theta_full 67.684
_diffrn_reflns_theta_max 75.043
_diffrn_reflns_theta_min 4.293
_exptl_absorpt_coefficient_mu 0.624
_exptl_crystal_density_diffrn 1.214
_exptl_crystal_F_000 1440
_exptl_crystal_size_max 0.230
_exptl_crystal_size_mid 0.140
_exptl_crystal_size_min 0.040
_refine_diff_density_max 0.421
_refine_diff_density_min -0.247
_refine_diff_density_rms 0.058
_refine_ls_extinction_method none
_refine_ls_goodness_of_fit_ref 1.072
_refine_ls_hydrogen_treatment constr
_refine_ls_matrix_type full
_refine_ls_number_parameters 252
_refine_ls_number_reflns 3577
_refine_ls_number_restraints 0
_refine_ls_restrained_S_all 1.072
_refine_ls_R_factor_all 0.0628
_refine_ls_R_factor_gt 0.0580
_refine_ls_shift/su_max 0.000
_refine_ls_shift/su_mean 0.000
_refine_ls_structure_factor_coef Fsqd
_refine_ls_weighting_details 'w=1/[\s^2^(Fo^2^)+(0.0579P)^2^+4.0198P] where P=(Fo^2^+2Fc^2^)/3'
_refine_ls_weighting_scheme calc
_refine_ls_wR_factor_gt 0.1437
_refine_ls_wR_factor_ref 0.1466
_reflns_Friedel_coverage 0.000
_reflns_number_gt 3196
_reflns_number_total 3577
_reflns_threshold_expression 'I > 2\s(I)'
_cod_data_source_file d1sc01277k2.cif
_cod_data_source_block fgh-y-4c
_cod_database_code 1561640
_shelx_shelxl_version_number 2014/7
_shelx_space_group_comment
;
The symmetry employed for this shelxl refinement is uniquely defined
by the following loop, which should always be used as a source of
symmetry information in preference to the above space-group names.
They are only intended as comments.
;
_shelx_estimated_absorpt_t_min 0.870
_shelx_estimated_absorpt_t_max 0.975

loop_
_space_group_symop_operation_xyz
'x, y, z'
'-x+1/2, -y, z+1/2'
'-x, y+1/2, -z+1/2'
'x+1/2, -y+1/2, -z'
'-x, -y, -z'
'x-1/2, y, -z-1/2'
'x, -y-1/2, z-1/2'
'-x-1/2, y-1/2, z'

loop_
_atom_site_label
_atom_site_type_symbol
_atom_site_fract_x
_atom_site_fract_y
_atom_site_fract_z
_atom_site_U_iso_or_equiv
_atom_site_adp_type
_atom_site_occupancy
_atom_site_site_symmetry_order
_atom_site_calc_flag
_atom_site_refinement_flags_posn
_atom_site_refinement_flags_adp
_atom_site_refinement_flags_occupancy
_atom_site_disorder_assembly
_atom_site_disorder_group
O1 O 0.48783(18) 0.32076(13) 0.24283(3) 0.0285(3) Uani 1 1 d . . . . .
O2 O 0.59576(16) 0.18362(11) 0.34936(3) 0.0200(3) Uani 1 1 d . . . . .
O3 O 0.3044(2) 0.61110(13) 0.40296(4) 0.0398(4) Uani 1 1 d . . . . .
C1 C 0.4707(2) 0.24578(17) 0.26411(4) 0.0217(4) Uani 1 1 d . . . . .
C2 C 0.3856(2) 0.12764(18) 0.25717(4) 0.0239(4) Uani 1 1 d . . . . .
H2A H 0.4715 0.0726 0.2492 0.029 Uiso 1 1 calc R U . . .
H2B H 0.3002 0.1381 0.2402 0.029 Uiso 1 1 calc R U . . .
C3 C 0.2993(2) 0.07494(17) 0.28700(5) 0.0236(4) Uani 1 1 d . . . . .
H3A H 0.2527 -0.0025 0.2818 0.028 Uiso 1 1 calc R U . . .
H3B H 0.2052 0.1255 0.2939 0.028 Uiso 1 1 calc R U . . .
C4 C 0.4309(2) 0.06385(16) 0.31426(5) 0.0222(4) Uani 1 1 d . . . . .
H4A H 0.3728 0.0420 0.3342 0.027 Uiso 1 1 calc R U . . .
H4B H 0.5122 0.0016 0.3090 0.027 Uiso 1 1 calc R U . . .
C5 C 0.5260(2) 0.17793(16) 0.31923(4) 0.0190(4) Uani 1 1 d . . . . .
C6 C 0.5393(2) 0.26471(16) 0.29678(4) 0.0195(4) Uani 1 1 d . . . . .
C7 C 0.6282(2) 0.37997(16) 0.30417(4) 0.0207(4) Uani 1 1 d . . . . .
H7A H 0.5630 0.4451 0.2950 0.025 Uiso 1 1 calc R U . . .
H7B H 0.7417 0.3802 0.2944 0.025 Uiso 1 1 calc R U . . .
C8 C 0.6441(2) 0.39617(15) 0.34084(4) 0.0192(4) Uani 1 1 d . . . . .
H8 H 0.7274 0.4596 0.3449 0.023 Uiso 1 1 calc R U . . .
C9 C 0.4727(2) 0.43266(16) 0.35595(4) 0.0196(4) Uani 1 1 d . . . . .
H9A H 0.3866 0.3730 0.3511 0.024 Uiso 1 1 calc R U . . .
H9B H 0.4351 0.5069 0.3464 0.024 Uiso 1 1 calc R U . . .
C10 C 0.4880(2) 0.44733(16) 0.39302(4) 0.0205(4) Uani 1 1 d . . . . .
H10 H 0.5814 0.5035 0.3973 0.025 Uiso 1 1 calc R U . . .
C11 C 0.3215(3) 0.50392(18) 0.40401(4) 0.0253(4) Uani 1 1 d . . . . .
C12 C 0.1795(3) 0.4247(2) 0.41583(5) 0.0323(5) Uani 1 1 d . . . . .
H12A H 0.1755 0.3531 0.4029 0.039 Uiso 1 1 calc R U . . .
H12B H 0.0697 0.4649 0.4138 0.039 Uiso 1 1 calc R U . . .
C13 C 0.2141(3) 0.3934(3) 0.45171(6) 0.0454(6) Uani 1 1 d . . . . .
H13A H 0.2390 0.4666 0.4631 0.054 Uiso 0.589(7) 1 calc R U P A 1
H13B H 0.1084 0.3620 0.4608 0.054 Uiso 0.589(7) 1 calc R U P A 1
H13C H 0.1462 0.4461 0.4652 0.054 Uiso 0.411(7) 1 calc R U P A 2
H13D H 0.1732 0.3135 0.4556 0.054 Uiso 0.411(7) 1 calc R U P A 2
C15 C 0.5392(3) 0.32716(18) 0.44650(5) 0.0252(4) Uani 1 1 d . . . . .
C16 C 0.5372(2) 0.32805(16) 0.40853(4) 0.0201(4) Uani 1 1 d . . . . .
H16 H 0.4513 0.2699 0.4016 0.024 Uiso 1 1 calc R U . . .
C17 C 0.7109(2) 0.29031(16) 0.39365(4) 0.0211(4) Uani 1 1 d . . . . .
H17A H 0.7983 0.3464 0.4004 0.025 Uiso 1 1 calc R U . . .
H17B H 0.7421 0.2134 0.4024 0.025 Uiso 1 1 calc R U . . .
C18 C 0.7122(2) 0.28291(16) 0.35671(4) 0.0195(4) Uani 1 1 d . . . . .
C19 C 0.8912(2) 0.25042(17) 0.34446(5) 0.0240(4) Uani 1 1 d . . . . .
H19A H 0.9328 0.1827 0.3562 0.036 Uiso 1 1 calc R U . . .
H19B H 0.9678 0.3160 0.3478 0.036 Uiso 1 1 calc R U . . .
H19C H 0.8856 0.2322 0.3217 0.036 Uiso 1 1 calc R U . . .
C14A C 0.3507(5) 0.3103(4) 0.45894(8) 0.0324(11) Uani 0.589(7) 1 d . . P A 1
H14A H 0.3126 0.2336 0.4511 0.039 Uiso 0.589(7) 1 calc R U P A 1
H14B H 0.3571 0.3045 0.4824 0.039 Uiso 0.589(7) 1 calc R U P A 1
C20B C 0.6328(11) 0.2160(5) 0.45817(9) 0.0381(17) Uani 0.603(15) 1 d . . P A 1
H20A H 0.5884 0.1481 0.4469 0.057 Uiso 0.603(15) 1 calc R U P A 1
H20B H 0.6152 0.2065 0.4811 0.057 Uiso 0.603(15) 1 calc R U P A 1
H20C H 0.7536 0.2237 0.4538 0.057 Uiso 0.603(15) 1 calc R U P A 1
C21A C 0.6204(8) 0.4365(5) 0.46007(9) 0.0339(15) Uani 0.581(11) 1 d . . P A 1
H21A H 0.7343 0.4451 0.4514 0.051 Uiso 0.581(11) 1 calc R U P A 1
H21B H 0.6265 0.4304 0.4833 0.051 Uiso 0.581(11) 1 calc R U P A 1
H21C H 0.5526 0.5044 0.4542 0.051 Uiso 0.581(11) 1 calc R U P A 1
C14B C 0.3929(7) 0.4004(5) 0.46238(12) 0.0275(15) Uani 0.411(7) 1 d . . P A 2
H14C H 0.3935 0.3809 0.4853 0.033 Uiso 0.411(7) 1 calc R U P A 2
H14D H 0.4263 0.4830 0.4607 0.033 Uiso 0.411(7) 1 calc R U P A 2
C20A C 0.5307(15) 0.2001(5) 0.45936(14) 0.028(2) Uani 0.397(15) 1 d . . P A 2
H20D H 0.4238 0.1646 0.4529 0.042 Uiso 0.397(15) 1 calc R U P A 2
H20E H 0.5384 0.2010 0.4826 0.042 Uiso 0.397(15) 1 calc R U P A 2
H20F H 0.6246 0.1551 0.4506 0.042 Uiso 0.397(15) 1 calc R U P A 2
C21B C 0.7095(10) 0.3851(7) 0.46078(12) 0.032(2) Uani 0.419(11) 1 d . . P A 2
H21D H 0.8058 0.3345 0.4563 0.049 Uiso 0.419(11) 1 calc R U P A 2
H21E H 0.6978 0.3948 0.4838 0.049 Uiso 0.419(11) 1 calc R U P A 2
H21F H 0.7278 0.4610 0.4509 0.049 Uiso 0.419(11) 1 calc R U P A 2

loop_
_atom_site_aniso_label
_atom_site_aniso_U_11
_atom_site_aniso_U_22
_atom_site_aniso_U_33
_atom_site_aniso_U_23
_atom_site_aniso_U_13
_atom_site_aniso_U_12
O1 0.0274(7) 0.0339(8) 0.0241(7) 0.0045(5) -0.0027(5) -0.0019(6)
O2 0.0219(6) 0.0157(6) 0.0224(6) 0.0000(5) -0.0025(5) -0.0021(5)
O3 0.0458(10) 0.0252(8) 0.0482(9) -0.0007(6) 0.0140(7) 0.0111(7)
C1 0.0163(8) 0.0248(10) 0.0239(9) -0.0003(7) 0.0008(7) 0.0033(7)
C2 0.0192(9) 0.0286(10) 0.0239(9) -0.0037(7) -0.0024(7) 0.0013(8)
C3 0.0176(9) 0.0234(9) 0.0297(10) -0.0021(7) -0.0016(7) -0.0013(7)
C4 0.0200(9) 0.0185(9) 0.0282(9) 0.0002(7) -0.0007(7) -0.0015(7)
C5 0.0167(8) 0.0179(9) 0.0224(9) -0.0023(7) -0.0001(7) 0.0035(7)
C6 0.0161(8) 0.0193(9) 0.0231(9) -0.0013(7) 0.0009(7) 0.0010(7)
C7 0.0191(9) 0.0193(9) 0.0237(9) 0.0024(7) 0.0007(7) 0.0002(7)
C8 0.0168(8) 0.0162(8) 0.0247(9) 0.0005(7) 0.0010(7) -0.0009(7)
C9 0.0171(8) 0.0166(8) 0.0251(9) 0.0010(7) 0.0014(7) 0.0004(7)
C10 0.0185(9) 0.0174(9) 0.0255(9) 0.0001(7) 0.0004(7) -0.0018(7)
C11 0.0273(10) 0.0256(10) 0.0230(9) -0.0031(7) 0.0016(7) 0.0037(8)
C12 0.0208(9) 0.0422(12) 0.0338(11) 0.0008(9) 0.0053(8) 0.0025(9)
C13 0.0288(12) 0.0737(18) 0.0337(12) 0.0105(12) 0.0097(9) -0.0009(12)
C15 0.0264(10) 0.0264(10) 0.0227(9) 0.0003(7) 0.0011(8) -0.0011(8)
C16 0.0199(9) 0.0175(9) 0.0228(9) 0.0003(7) -0.0001(7) -0.0010(7)
C17 0.0190(9) 0.0196(9) 0.0245(9) -0.0001(7) -0.0029(7) 0.0008(7)
C18 0.0161(9) 0.0169(8) 0.0256(9) -0.0011(7) -0.0017(7) -0.0020(7)
C19 0.0198(9) 0.0249(9) 0.0274(9) -0.0010(7) -0.0007(7) 0.0032(8)
C14A 0.035(2) 0.040(3) 0.0228(17) 0.0035(14) 0.0056(14) -0.0029(17)
C20B 0.047(4) 0.046(2) 0.0212(18) 0.0082(15) -0.0011(19) 0.005(2)
C21A 0.034(3) 0.043(3) 0.0245(19) -0.0082(16) -0.0028(16) -0.004(2)
C14B 0.032(3) 0.027(3) 0.024(2) -0.0023(19) 0.0040(19) -0.001(2)
C20A 0.034(5) 0.025(3) 0.025(3) 0.005(2) 0.002(3) -0.002(3)
C21B 0.031(4) 0.040(4) 0.026(3) -0.005(2) -0.005(2) -0.009(3)

loop_
_atom_type_symbol
_atom_type_description
_atom_type_scat_dispersion_real
_atom_type_scat_dispersion_imag
_atom_type_scat_source
C C 0.0181 0.0091 'International Tables Vol C Tables 4.2.6.8 and 6.1.1.4'
H H 0.0000 0.0000 'International Tables Vol C Tables 4.2.6.8 and 6.1.1.4'
O O 0.0492 0.0322 'International Tables Vol C Tables 4.2.6.8 and 6.1.1.4'

loop_
_geom_angle_atom_site_label_1
_geom_angle_atom_site_label_2
_geom_angle_atom_site_label_3
_geom_angle
_geom_angle_site_symmetry_1
_geom_angle_site_symmetry_3
_geom_angle_publ_flag
C5 O2 C18 118.05(13) . . ?
O1 C1 C6 121.15(17) . . ?
O1 C1 C2 121.34(17) . . ?
C6 C1 C2 117.44(16) . . ?
C1 C2 C3 112.61(15) . . ?
C1 C2 H2A 109.1 . . ?
C3 C2 H2A 109.1 . . ?
C1 C2 H2B 109.1 . . ?
C3 C2 H2B 109.1 . . ?
H2A C2 H2B 107.8 . . ?
C2 C3 C4 109.32(15) . . ?
C2 C3 H3A 109.8 . . ?
C4 C3 H3A 109.8 . . ?
C2 C3 H3B 109.8 . . ?
C4 C3 H3B 109.8 . . ?
H3A C3 H3B 108.3 . . ?
C5 C4 C3 111.17(15) . . ?
C5 C4 H4A 109.4 . . ?
C3 C4 H4A 109.4 . . ?
C5 C4 H4B 109.4 . . ?
C3 C4 H4B 109.4 . . ?
H4A C4 H4B 108.0 . . ?
C6 C5 O2 124.14(16) . . ?
C6 C5 C4 124.57(17) . . ?
O2 C5 C4 111.28(15) . . ?
C5 C6 C1 119.71(17) . . ?
C5 C6 C7 121.60(16) . . ?
C1 C6 C7 118.67(16) . . ?
C6 C7 C8 109.93(14) . . ?
C6 C7 H7A 109.7 . . ?
C8 C7 H7A 109.7 . . ?
C6 C7 H7B 109.7 . . ?
C8 C7 H7B 109.7 . . ?
H7A C7 H7B 108.2 . . ?
C7 C8 C9 111.40(15) . . ?
C7 C8 C18 110.52(14) . . ?
C9 C8 C18 110.66(14) . . ?
C7 C8 H8 108.0 . . ?
C9 C8 H8 108.0 . . ?
C18 C8 H8 108.0 . . ?
C8 C9 C10 111.44(15) . . ?
C8 C9 H9A 109.3 . . ?
C10 C9 H9A 109.3 . . ?
C8 C9 H9B 109.3 . . ?
C10 C9 H9B 109.3 . . ?
H9A C9 H9B 108.0 . . ?
C11 C10 C16 117.25(16) . . ?
C11 C10 C9 106.03(14) . . ?
C16 C10 C9 109.68(14) . . ?
C11 C10 H10 107.8 . . ?
C16 C10 H10 107.8 . . ?
C9 C10 H10 107.8 . . ?
O3 C11 C12 121.51(19) . . ?
O3 C11 C10 120.14(19) . . ?
C12 C11 C10 118.34(17) . . ?
C11 C12 C13 108.58(18) . . ?
C11 C12 H12A 110.0 . . ?
C13 C12 H12A 110.0 . . ?
C11 C12 H12B 110.0 . . ?
C13 C12 H12B 110.0 . . ?
H12A C12 H12B 108.4 . . ?
C14A C13 C12 118.2(2) . . ?
C14B C13 C12 116.2(2) . . ?
C14A C13 H13A 107.8 . . ?
C12 C13 H13A 107.8 . . ?
C14A C13 H13B 107.8 . . ?
C12 C13 H13B 107.8 . . ?
H13A C13 H13B 107.1 . . ?
C14B C13 H13C 108.2 . . ?
C12 C13 H13C 108.2 . . ?
C14B C13 H13D 108.2 . . ?
C12 C13 H13D 108.2 . . ?
H13C C13 H13D 107.4 . . ?
C21A C15 C20B 111.1(4) . . ?
C20A C15 C14B 108.8(4) . . ?
C21A C15 C14A 112.0(3) . . ?
C20B C15 C14A 104.1(4) . . ?
C21A C15 C16 111.9(2) . . ?
C20B C15 C16 108.9(2) . . ?
C20A C15 C16 110.6(3) . . ?
C14B C15 C16 114.3(2) . . ?
C14A C15 C16 108.61(19) . . ?
C20A C15 C21B 107.1(5) . . ?
C14B C15 C21B 103.6(4) . . ?
C16 C15 C21B 112.0(2) . . ?
C10 C16 C17 107.12(14) . . ?
C10 C16 C15 115.05(15) . . ?
C17 C16 C15 112.77(15) . . ?
C10 C16 H16 107.2 . . ?
C17 C16 H16 107.2 . . ?
C15 C16 H16 107.2 . . ?
C18 C17 C16 114.68(14) . . ?
C18 C17 H17A 108.6 . . ?
C16 C17 H17A 108.6 . . ?
C18 C17 H17B 108.6 . . ?
C16 C17 H17B 108.6 . . ?
H17A C17 H17B 107.6 . . ?
O2 C18 C17 104.07(14) . . ?
O2 C18 C19 108.06(14) . . ?
C17 C18 C19 110.45(15) . . ?
O2 C18 C8 109.62(14) . . ?
C17 C18 C8 112.24(14) . . ?
C19 C18 C8 112.03(15) . . ?
C18 C19 H19A 109.5 . . ?
C18 C19 H19B 109.5 . . ?
H19A C19 H19B 109.5 . . ?
C18 C19 H19C 109.5 . . ?
H19A C19 H19C 109.5 . . ?
H19B C19 H19C 109.5 . . ?
C13 C14A C15 122.8(3) . . ?
C13 C14A H14A 106.6 . . ?
C15 C14A H14A 106.6 . . ?
C13 C14A H14B 106.6 . . ?
C15 C14A H14B 106.6 . . ?
H14A C14A H14B 106.6 . . ?
C15 C20B H20A 109.5 . . ?
C15 C20B H20B 109.5 . . ?
H20A C20B H20B 109.5 . . ?
C15 C20B H20C 109.5 . . ?
H20A C20B H20C 109.5 . . ?
H20B C20B H20C 109.5 . . ?
C15 C21A H21A 109.5 . . ?
C15 C21A H21B 109.5 . . ?
H21A C21A H21B 109.5 . . ?
C15 C21A H21C 109.5 . . ?
H21A C21A H21C 109.5 . . ?
H21B C21A H21C 109.5 . . ?
C13 C14B C15 122.9(4) . . ?
C13 C14B H14C 106.6 . . ?
C15 C14B H14C 106.6 . . ?
C13 C14B H14D 106.6 . . ?
C15 C14B H14D 106.6 . . ?
H14C C14B H14D 106.6 . . ?
C15 C20A H20D 109.5 . . ?
C15 C20A H20E 109.5 . . ?
H20D C20A H20E 109.5 . . ?
C15 C20A H20F 109.5 . . ?
H20D C20A H20F 109.5 . . ?
H20E C20A H20F 109.5 . . ?
C15 C21B H21D 109.5 . . ?
C15 C21B H21E 109.5 . . ?
H21D C21B H21E 109.5 . . ?
C15 C21B H21F 109.5 . . ?
H21D C21B H21F 109.5 . . ?
H21E C21B H21F 109.5 . . ?

loop_
_geom_bond_atom_site_label_1
_geom_bond_atom_site_label_2
_geom_bond_distance
_geom_bond_site_symmetry_2
_geom_bond_publ_flag
O1 C1 1.226(2) . ?
O2 C5 1.356(2) . ?
O2 C18 1.472(2) . ?
O3 C11 1.218(2) . ?
C1 C6 1.464(3) . ?
C1 C2 1.516(3) . ?
C2 C3 1.521(3) . ?
C2 H2A 0.9700 . ?
C2 H2B 0.9700 . ?
C3 C4 1.524(3) . ?
C3 H3A 0.9700 . ?
C3 H3B 0.9700 . ?
C4 C5 1.499(2) . ?
C4 H4A 0.9700 . ?
C4 H4B 0.9700 . ?
C5 C6 1.351(3) . ?
C6 C7 1.504(2) . ?
C7 C8 1.527(2) . ?
C7 H7A 0.9700 . ?
C7 H7B 0.9700 . ?
C8 C9 1.528(2) . ?
C8 C18 1.530(2) . ?
C8 H8 0.9800 . ?
C9 C10 1.540(2) . ?
C9 H9A 0.9700 . ?
C9 H9B 0.9700 . ?
C10 C11 1.513(3) . ?
C10 C16 1.539(2) . ?
C10 H10 0.9800 . ?
C11 C12 1.502(3) . ?
C12 C13 1.544(3) . ?
C12 H12A 0.9700 . ?
C12 H12B 0.9700 . ?
C13 C14A 1.448(5) . ?
C13 C14B 1.460(6) . ?
C13 H13A 0.9700 . ?
C13 H13B 0.9700 . ?
C13 H13C 0.9700 . ?
C13 H13D 0.9700 . ?
C15 C21A 1.495(4) . ?
C15 C20B 1.528(5) . ?
C15 C20A 1.530(6) . ?
C15 C14B 1.551(5) . ?
C15 C14A 1.564(4) . ?
C15 C16 1.564(3) . ?
C15 C21B 1.590(6) . ?
C16 C17 1.543(2) . ?
C16 H16 0.9800 . ?
C17 C18 1.524(2) . ?
C17 H17A 0.9700 . ?
C17 H17B 0.9700 . ?
C18 C19 1.525(2) . ?
C19 H19A 0.9600 . ?
C19 H19B 0.9600 . ?
C19 H19C 0.9600 . ?
C14A H14A 0.9700 . ?
C14A H14B 0.9700 . ?
C20B H20A 0.9600 . ?
C20B H20B 0.9600 . ?
C20B H20C 0.9600 . ?
C21A H21A 0.9600 . ?
C21A H21B 0.9600 . ?
C21A H21C 0.9600 . ?
C14B H14C 0.9700 . ?
C14B H14D 0.9700 . ?
C20A H20D 0.9600 . ?
C20A H20E 0.9600 . ?
C20A H20F 0.9600 . ?
C21B H21D 0.9600 . ?
C21B H21E 0.9600 . ?
C21B H21F 0.9600 . ?

loop_
_geom_torsion_atom_site_label_1
_geom_torsion_atom_site_label_2
_geom_torsion_atom_site_label_3
_geom_torsion_atom_site_label_4
_geom_torsion
_geom_torsion_site_symmetry_1
_geom_torsion_site_symmetry_2
_geom_torsion_site_symmetry_3
_geom_torsion_site_symmetry_4
_geom_torsion_publ_flag
O1 C1 C2 C3 -151.91(18) . . . . ?
C6 C1 C2 C3 31.0(2) . . . . ?
C1 C2 C3 C4 -56.0(2) . . . . ?
C2 C3 C4 C5 50.3(2) . . . . ?
C18 O2 C5 C6 -8.4(2) . . . . ?
C18 O2 C5 C4 172.20(14) . . . . ?
C3 C4 C5 C6 -21.0(3) . . . . ?
C3 C4 C5 O2 158.38(15) . . . . ?
O2 C5 C6 C1 175.19(16) . . . . ?
C4 C5 C6 C1 -5.5(3) . . . . ?
O2 C5 C6 C7 -2.9(3) . . . . ?
C4 C5 C6 C7 176.40(16) . . . . ?
O1 C1 C6 C5 -176.68(18) . . . . ?
C2 C1 C6 C5 0.4(3) . . . . ?
O1 C1 C6 C7 1.5(3) . . . . ?
C2 C1 C6 C7 178.58(16) . . . . ?
C5 C6 C7 C8 -17.7(2) . . . . ?
C1 C6 C7 C8 164.15(15) . . . . ?
C6 C7 C8 C9 -76.13(18) . . . . ?
C6 C7 C8 C18 47.33(19) . . . . ?
C7 C8 C9 C10 179.21(14) . . . . ?
C18 C8 C9 C10 55.83(19) . . . . ?
C8 C9 C10 C11 170.15(15) . . . . ?
C8 C9 C10 C16 -62.34(19) . . . . ?
C16 C10 C11 O3 152.39(18) . . . . ?
C9 C10 C11 O3 -84.8(2) . . . . ?
C16 C10 C11 C12 -28.1(2) . . . . ?
C9 C10 C11 C12 94.70(19) . . . . ?
O3 C11 C12 C13 -98.1(2) . . . . ?
C10 C11 C12 C13 82.4(2) . . . . ?
C11 C12 C13 C14A -73.5(3) . . . . ?
C11 C12 C13 C14B -24.2(4) . . . . ?
C11 C10 C16 C17 -179.43(15) . . . . ?
C9 C10 C16 C17 59.62(18) . . . . ?
C11 C10 C16 C15 -53.2(2) . . . . ?
C9 C10 C16 C15 -174.16(15) . . . . ?
C21A C15 C16 C10 -42.5(3) . . . . ?
C20B C15 C16 C10 -165.7(4) . . . . ?
C20A C15 C16 C10 161.5(5) . . . . ?
C14B C15 C16 C10 38.3(3) . . . . ?
C14A C15 C16 C10 81.6(2) . . . . ?
C21B C15 C16 C10 -79.2(4) . . . . ?
C21A C15 C16 C17 80.8(3) . . . . ?
C20B C15 C16 C17 -42.4(4) . . . . ?
C20A C15 C16 C17 -75.3(5) . . . . ?
C14B C15 C16 C17 161.6(3) . . . . ?
C14A C15 C16 C17 -155.2(2) . . . . ?
C21B C15 C16 C17 44.1(4) . . . . ?
C10 C16 C17 C18 -55.80(19) . . . . ?
C15 C16 C17 C18 176.63(15) . . . . ?
C5 O2 C18 C17 159.05(14) . . . . ?
C5 O2 C18 C19 -83.53(18) . . . . ?
C5 O2 C18 C8 38.8(2) . . . . ?
C16 C17 C18 O2 -66.78(18) . . . . ?
C16 C17 C18 C19 177.47(15) . . . . ?
C16 C17 C18 C8 51.7(2) . . . . ?
C7 C8 C18 O2 -58.40(18) . . . . ?
C9 C8 C18 O2 65.48(18) . . . . ?
C7 C8 C18 C17 -173.53(14) . . . . ?
C9 C8 C18 C17 -49.64(19) . . . . ?
C7 C8 C18 C19 61.55(19) . . . . ?
C9 C8 C18 C19 -174.57(15) . . . . ?
C12 C13 C14A C15 54.1(4) . . . . ?
C21A C15 C14A C13 63.3(4) . . . . ?
C20B C15 C14A C13 -176.7(3) . . . . ?
C16 C15 C14A C13 -60.7(4) . . . . ?
C12 C13 C14B C15 -58.5(5) . . . . ?
C20A C15 C14B C13 -78.2(5) . . . . ?
C16 C15 C14B C13 45.9(5) . . . . ?
C21B C15 C14B C13 168.1(4) . . . . ?
